data_2243202
loop_
_publ_author_name
'Vu Quoc, Trung'
'Tran Thi Thuy, Duong'
'Phung Ngoc, Thanh'
'Vu Quoc, Manh'
'Nguyen, Hien'
'Duong Khanh, Linh'
'Tu Quang, Anh'
'Van Meervelt, Luc'

_publ_section_title
;
 Synthesis, crystal structure and Hirshfeld surface analysis of diethyl
 2,6-dimethyl-4-(thiophen-3-yl)-1,4-dihydropyridine-3,5-dicarboxylate
;
_journal_coeditor_code SJ5585
_journal_issue 12
_journal_name_full 'Acta Crystallographica Section E'
_journal_page_first 1861
_journal_page_last 1865
_journal_paper_doi 10.1107/S2056989019015081
_journal_volume 75
_journal_year 2019
_chemical_formula_iupac 'C17 H21 N O4 S'
_chemical_formula_moiety 'C17 H21 N O4 S'
_chemical_formula_sum 'C17 H21 N O4 S'
_chemical_formula_weight 335.41
_chemical_name_systematic
;
Diethyl
2,6-dimethyl-4-(thiophen-3-yl)-1,4-dihydropyridine-3,5-dicarboxylate
;
_space_group_crystal_system monoclinic
_space_group_IT_number 14
_space_group_name_Hall '-P 2ybc'
_space_group_name_H-M_alt 'P 1 21/c 1'
_atom_sites_solution_hydrogens mixed
_audit_creation_method
;
Olex2 1.2
(compiled 2018.05.29 svn.r3510 for OlexSys, GUI svn.r5506)
;
_cell_angle_alpha 90
_cell_angle_beta 111.424(6)
_cell_angle_gamma 90
_cell_formula_units_Z 4
_cell_length_a 15.6801(8)
_cell_length_b 7.4311(3)
_cell_length_c 15.5968(8)
_cell_measurement_reflns_used 8195
_cell_measurement_temperature 293(2)
_cell_measurement_theta_max 27.9220
_cell_measurement_theta_min 3.0680
_cell_volume 1691.77(16)
_computing_cell_refinement
;
CrysAlis PRO (Rigaku OD, 2018)
;
_computing_data_collection
;
CrysAlis PRO (Rigaku OD, 2018)
;
_computing_data_reduction
;
CrysAlis PRO (Rigaku OD, 2018)
;
_computing_molecular_graphics
;
<i>OLEX2</i> (Dolomanov <i>et al.</i>,  2009)
;
_computing_publication_material
;
<i>OLEX2</i> (Dolomanov <i>et al.</i>,  2009)
;
_computing_structure_refinement
;
SHELXL2016 (Sheldrick, 2015b)
;
_computing_structure_solution
;
SHELXT2014 (Sheldrick, 2015a)
;
_diffrn_ambient_temperature 293(2)
_diffrn_detector 'CCD plate'
_diffrn_detector_area_resol_mean 15.9631
_diffrn_measured_fraction_theta_full 0.998
_diffrn_measured_fraction_theta_max 0.999
_diffrn_measurement_device 'four-circle diffractometer'
_diffrn_measurement_device_type
;
Rigaku Oxford Diffraction SuperNova, single source at offset/far, Eos
;
_diffrn_measurement_method '\w scans'
_diffrn_radiation_monochromator mirror
_diffrn_radiation_probe x-ray
_diffrn_radiation_type MoK\a
_diffrn_radiation_wavelength 0.71073
_diffrn_reflns_av_R_equivalents 0.0267
_diffrn_reflns_av_unetI/netI 0.0195
_diffrn_reflns_limit_h_max 19
_diffrn_reflns_limit_h_min -19
_diffrn_reflns_limit_k_max 9
_diffrn_reflns_limit_k_min -9
_diffrn_reflns_limit_l_max 19
_diffrn_reflns_limit_l_min -19
_diffrn_reflns_number 19775
_diffrn_reflns_theta_full 25.242
_diffrn_reflns_theta_max 26.370
_diffrn_reflns_theta_min 2.638
_diffrn_source 'micro-focus sealed X-ray tube'
_exptl_absorpt_coefficient_mu 0.210
_exptl_absorpt_correction_T_max 1.00000
_exptl_absorpt_correction_T_min 0.55517
_exptl_absorpt_correction_type multi-scan
_exptl_absorpt_process_details
;
(CrysAlis PRO; Rigaku OD, 2018)
;
_exptl_crystal_colour colourless
_exptl_crystal_density_diffrn 1.317
_exptl_crystal_description block
_exptl_crystal_F_000 712
_exptl_crystal_size_max 0.5
_exptl_crystal_size_mid 0.2
_exptl_crystal_size_min 0.05
_refine_diff_density_max 0.525
_refine_diff_density_min -0.465
_refine_ls_extinction_method none
_refine_ls_goodness_of_fit_ref 1.053
_refine_ls_hydrogen_treatment mixed
_refine_ls_matrix_type full
_refine_ls_number_parameters 216
_refine_ls_number_reflns 3446
_refine_ls_number_restraints 0
_refine_ls_restrained_S_all 1.053
_refine_ls_R_factor_all 0.0722
_refine_ls_R_factor_gt 0.0610
_refine_ls_shift/su_max 0.000
_refine_ls_shift/su_mean 0.000
_refine_ls_structure_factor_coef Fsqd
_refine_ls_weighting_details 'w=1/[\s^2^(Fo^2^)+(0.0981P)^2^+1.4160P] where P=(Fo^2^+2Fc^2^)/3'
_refine_ls_weighting_scheme calc
_refine_ls_wR_factor_gt 0.1761
_refine_ls_wR_factor_ref 0.1871
_reflns_number_gt 2805
_reflns_number_total 3446
_reflns_threshold_expression 'I > 2\s(I)'
_cod_data_source_file sj5585sup1.cif
_cod_data_source_block I
_cod_original_sg_symbol_H-M 'P 21/c'
_cod_database_code 2243202
_shelx_space_group_comment
;
The symmetry employed for this shelxl refinement is uniquely defined
by the following loop, which should always be used as a source of
symmetry information in preference to the above space-group names.
They are only intended as comments.
;
_shelx_estimated_absorpt_t_min 0.902
_shelx_estimated_absorpt_t_max 0.990

loop_
_space_group_symop_operation_xyz
'x, y, z'
'-x, y+1/2, -z+1/2'
'-x, -y, -z'
'x, -y-1/2, z-1/2'

loop_
_atom_site_type_symbol
_atom_site_label
_atom_site_fract_x
_atom_site_fract_y
_atom_site_fract_z
_atom_site_U_iso_or_equiv
_atom_site_adp_type
_atom_site_calc_flag
_atom_site_occupancy
S S1 0.23846(6) 0.68160(12) 0.53767(5) 0.0587(3) Uani d 1
C C2 0.28608(18) 0.6398(4) 0.45764(17) 0.0407(6) Uani d 1
H H2 0.340156 0.575481 0.470126 0.049 Uiso calc 1
C C3 0.23681(15) 0.7104(3) 0.37324(15) 0.0293(5) Uani d 1
C C4 0.15812(17) 0.8010(4) 0.37597(18) 0.0405(6) Uani d 1
H H4 0.115977 0.858331 0.325101 0.049 Uiso calc 1
C C5 0.14966(17) 0.7959(4) 0.46445(18) 0.0393(6) Uani d 1
H H5 0.102525 0.847582 0.478796 0.047 Uiso calc 1
N N6 0.32530(15) 0.3391(3) 0.28906(16) 0.0406(5) Uani d 1
H H6 0.346(2) 0.236(5) 0.297(2) 0.053(9) Uiso d 1
C C7 0.39001(16) 0.4737(3) 0.31863(17) 0.0351(5) Uani d 1
C C8 0.36158(15) 0.6465(3) 0.31363(16) 0.0302(5) Uani d 1
C C9 0.26034(14) 0.6872(3) 0.28729(15) 0.0273(5) Uani d 1
H H9 0.246735 0.800269 0.252562 0.033 Uiso calc 1
C C10 0.20195(15) 0.5392(3) 0.22653(15) 0.0303(5) Uani d 1
C C11 0.23455(16) 0.3689(3) 0.23509(17) 0.0359(5) Uani d 1
C C12 0.48666(18) 0.4023(4) 0.3531(2) 0.0533(8) Uani d 1
H H12A 0.509780 0.397134 0.419186 0.080 Uiso calc 1
H H12B 0.524659 0.480463 0.333367 0.080 Uiso calc 1
H H12C 0.487105 0.283768 0.328792 0.080 Uiso calc 1
C C13 0.42150(16) 0.8049(3) 0.33895(17) 0.0348(5) Uani d 1
O O14 0.39447(13) 0.9578(2) 0.32155(16) 0.0545(6) Uani d 1
O O15 0.50981(12) 0.7683(2) 0.38631(16) 0.0516(5) Uani d 1
C C16 0.57344(18) 0.9188(4) 0.4152(2) 0.0532(7) Uani d 1
H H16A 0.553963 1.002135 0.452336 0.064 Uiso calc 1
H H16B 0.575719 0.982674 0.361883 0.064 Uiso calc 1
C C17 0.6646(2) 0.8441(5) 0.4697(3) 0.0831(13) Uani d 1
H H17A 0.683923 0.764533 0.431803 0.125 Uiso calc 1
H H17B 0.661164 0.778721 0.521443 0.125 Uiso calc 1
H H17C 0.707965 0.940521 0.491285 0.125 Uiso calc 1
C C18 0.10811(16) 0.5808(4) 0.16274(16) 0.0363(5) Uani d 1
O O19 0.05131(14) 0.4733(3) 0.11903(16) 0.0646(7) Uani d 1
O O20 0.09182(12) 0.7592(2) 0.15614(12) 0.0410(4) Uani d 1
C C21 0.00100(19) 0.8172(5) 0.0952(2) 0.0525(7) Uani d 1
H H21A -0.020354 0.738253 0.042024 0.063 Uiso calc 1
H H21B 0.005081 0.938003 0.073416 0.063 Uiso calc 1
C C22 -0.0661(3) 0.8156(6) 0.1416(3) 0.0767(11) Uani d 1
H H22A -0.124239 0.858116 0.099750 0.115 Uiso calc 1
H H22B -0.044950 0.892617 0.194641 0.115 Uiso calc 1
H H22C -0.072715 0.695134 0.160476 0.115 Uiso calc 1
C C23 0.1849(2) 0.2020(4) 0.1900(2) 0.0542(8) Uani d 1
H H23A 0.218986 0.098199 0.220459 0.081 Uiso calc 1
H H23B 0.178354 0.200892 0.126401 0.081 Uiso calc 1
H H23C 0.125325 0.199968 0.194332 0.081 Uiso calc 1

loop_
_atom_site_aniso_label
_atom_site_aniso_U_11
_atom_site_aniso_U_22
_atom_site_aniso_U_33
_atom_site_aniso_U_12
_atom_site_aniso_U_13
_atom_site_aniso_U_23
S1 0.0677(5) 0.0662(6) 0.0442(4) 0.0079(4) 0.0228(4) 0.0059(3)
C2 0.0385(13) 0.0430(14) 0.0386(13) 0.0084(11) 0.0117(10) 0.0040(11)
C3 0.0288(10) 0.0250(11) 0.0327(11) -0.0019(8) 0.0094(9) -0.0028(8)
C4 0.0339(12) 0.0462(14) 0.0391(13) 0.0080(11) 0.0104(10) -0.0014(11)
C5 0.0313(12) 0.0424(14) 0.0466(14) 0.0033(10) 0.0169(11) -0.0069(11)
N6 0.0372(11) 0.0225(10) 0.0547(13) 0.0035(8) 0.0082(10) 0.0007(9)
C7 0.0298(11) 0.0306(12) 0.0422(13) 0.0026(9) 0.0101(10) 0.0014(10)
C8 0.0266(11) 0.0267(11) 0.0362(11) 0.0012(8) 0.0100(9) 0.0014(9)
C9 0.0269(10) 0.0209(10) 0.0333(11) 0.0021(8) 0.0098(9) 0.0024(8)
C10 0.0289(11) 0.0289(11) 0.0314(11) -0.0019(9) 0.0091(9) 0.0004(9)
C11 0.0350(12) 0.0312(12) 0.0399(12) -0.0025(10) 0.0116(10) -0.0027(10)
C12 0.0359(14) 0.0342(14) 0.080(2) 0.0093(11) 0.0095(13) -0.0009(14)
C13 0.0295(11) 0.0292(12) 0.0465(13) 0.0007(9) 0.0146(10) 0.0007(10)
O14 0.0375(10) 0.0254(9) 0.0918(15) 0.0001(7) 0.0134(10) 0.0048(9)
O15 0.0300(9) 0.0301(9) 0.0830(15) -0.0027(7) 0.0068(9) 0.0011(9)
C16 0.0378(14) 0.0339(14) 0.081(2) -0.0091(11) 0.0137(13) 0.0000(14)
C17 0.0435(17) 0.056(2) 0.124(3) -0.0095(15) 0.0001(19) 0.009(2)
C18 0.0321(11) 0.0432(14) 0.0312(11) 0.0001(10) 0.0084(9) -0.0009(10)
O19 0.0429(11) 0.0552(13) 0.0715(14) -0.0041(10) -0.0079(10) -0.0129(11)
O20 0.0338(9) 0.0420(10) 0.0395(9) 0.0080(7) 0.0043(7) 0.0042(7)
C21 0.0391(14) 0.0634(19) 0.0449(15) 0.0146(13) 0.0035(12) 0.0102(13)
C22 0.055(2) 0.091(3) 0.084(3) 0.0277(19) 0.0258(18) 0.005(2)
C23 0.0489(16) 0.0326(14) 0.073(2) -0.0062(12) 0.0128(14) -0.0139(13)

loop_
_atom_type_symbol
_atom_type_description
_atom_type_scat_dispersion_real
_atom_type_scat_dispersion_imag
_atom_type_scat_source
C C 0.0033 0.0016 'International Tables Vol C Tables 4.2.6.8 and 6.1.1.4'
H H 0.0000 0.0000 'International Tables Vol C Tables 4.2.6.8 and 6.1.1.4'
N N 0.0061 0.0033 'International Tables Vol C Tables 4.2.6.8 and 6.1.1.4'
O O 0.0106 0.0060 'International Tables Vol C Tables 4.2.6.8 and 6.1.1.4'
S S 0.1246 0.1234 'International Tables Vol C Tables 4.2.6.8 and 6.1.1.4'

loop_
_geom_angle_atom_site_label_1
_geom_angle_atom_site_label_2
_geom_angle_atom_site_label_3
_geom_angle
C5 S1 C2 94.05(12)
S1 C2 H2 123.5
C3 C2 S1 113.10(19)
C3 C2 H2 123.5
C2 C3 C4 110.2(2)
C2 C3 C9 124.8(2)
C4 C3 C9 124.9(2)
C3 C4 H4 123.1
C3 C4 C5 113.8(2)
C5 C4 H4 123.1
S1 C5 H5 125.6
C4 C5 S1 108.88(18)
C4 C5 H5 125.6
C7 N6 H6 115(2)
C7 N6 C11 123.8(2)
C11 N6 H6 120(2)
N6 C7 C12 112.6(2)
C8 C7 N6 118.9(2)
C8 C7 C12 128.5(2)
C7 C8 C9 119.7(2)
C7 C8 C13 125.5(2)
C13 C8 C9 114.60(19)
C3 C9 H9 108.4
C8 C9 C3 110.47(18)
C8 C9 H9 108.4
C8 C9 C10 110.90(18)
C10 C9 C3 110.21(18)
C10 C9 H9 108.4
C11 C10 C9 119.68(19)
C11 C10 C18 120.6(2)
C18 C10 C9 119.6(2)
N6 C11 C23 113.4(2)
C10 C11 N6 118.6(2)
C10 C11 C23 128.0(2)
C7 C12 H12A 109.5
C7 C12 H12B 109.5
C7 C12 H12C 109.5
H12A C12 H12B 109.5
H12A C12 H12C 109.5
H12B C12 H12C 109.5
O14 C13 C8 123.8(2)
O14 C13 O15 121.5(2)
O15 C13 C8 114.7(2)
C13 O15 C16 118.0(2)
O15 C16 H16A 110.2
O15 C16 H16B 110.2
O15 C16 C17 107.4(2)
H16A C16 H16B 108.5
C17 C16 H16A 110.2
C17 C16 H16B 110.2
C16 C17 H17A 109.5
C16 C17 H17B 109.5
C16 C17 H17C 109.5
H17A C17 H17B 109.5
H17A C17 H17C 109.5
H17B C17 H17C 109.5
O19 C18 C10 126.2(2)
O19 C18 O20 121.9(2)
O20 C18 C10 111.8(2)
C18 O20 C21 117.0(2)
O20 C21 H21A 109.2
O20 C21 H21B 109.2
O20 C21 C22 112.2(3)
H21A C21 H21B 107.9
C22 C21 H21A 109.2
C22 C21 H21B 109.2
C21 C22 H22A 109.5
C21 C22 H22B 109.5
C21 C22 H22C 109.5
H22A C22 H22B 109.5
H22A C22 H22C 109.5
H22B C22 H22C 109.5
C11 C23 H23A 109.5
C11 C23 H23B 109.5
C11 C23 H23C 109.5
H23A C23 H23B 109.5
H23A C23 H23C 109.5
H23B C23 H23C 109.5

loop_
_geom_bond_atom_site_label_1
_geom_bond_atom_site_label_2
_geom_bond_distance
S1 C2 1.701(3)
S1 C5 1.674(3)
C2 H2 0.9300
C2 C3 1.364(3)
C3 C4 1.420(3)
C3 C9 1.525(3)
C4 H4 0.9300
C4 C5 1.434(4)
C5 H5 0.9300
N6 H6 0.82(4)
N6 C7 1.379(3)
N6 C11 1.381(3)
C7 C8 1.352(3)
C7 C12 1.507(3)
C8 C9 1.518(3)
C8 C13 1.468(3)
C9 H9 0.9800
C9 C10 1.521(3)
C10 C11 1.353(3)
C10 C18 1.477(3)
C11 C23 1.496(3)
C12 H12A 0.9600
C12 H12B 0.9600
C12 H12C 0.9600
C13 O14 1.208(3)
C13 O15 1.338(3)
O15 C16 1.456(3)
C16 H16A 0.9700
C16 H16B 0.9700
C16 C17 1.479(4)
C17 H17A 0.9600
C17 H17B 0.9600
C17 H17C 0.9600
C18 O19 1.205(3)
C18 O20 1.347(3)
O20 C21 1.459(3)
C21 H21A 0.9700
C21 H21B 0.9700
C21 C22 1.479(5)
C22 H22A 0.9600
C22 H22B 0.9600
C22 H22C 0.9600
C23 H23A 0.9600
C23 H23B 0.9600
C23 H23C 0.9600

loop_
_geom_hbond_atom_site_label_D
_geom_hbond_atom_site_label_H
_geom_hbond_atom_site_label_A
_geom_hbond_site_symmetry_D
_geom_hbond_site_symmetry_H
_geom_hbond_site_symmetry_A
_geom_hbond_distance_DH
_geom_hbond_distance_HA
_geom_hbond_distance_DA
_geom_hbond_angle_DHA
_geom_hbond_publ_flag
N6 H6 O14 1_555 1_555 1_545 0.82(4) 2.19(4) 3.010(3) 176(3) y
C5 H5 O19 1_555 1_555 2_555 0.93 2.52 3.220(4) 133 y
C9 H9 O20 1_555 1_555 1_555 0.98 2.36 2.739(3) 102 y
C12 H12B O15 1_555 1_555 1_555 0.96 2.33 2.768(3) 107 y
C23 H23C O19 1_555 1_555 1_555 0.96 2.42 2.826(4) 105 y
C17 H17C <i>Cg</i>1 1_555 1_555 3_676 0.96 2.79 3.720(4) 162 y

loop_
_geom_torsion_atom_site_label_1
_geom_torsion_atom_site_label_2
_geom_torsion_atom_site_label_3
_geom_torsion_atom_site_label_4
_geom_torsion
S1 C2 C3 C4 0.1(3)
S1 C2 C3 C9 -177.09(17)
C2 S1 C5 C4 -0.1(2)
C2 C3 C4 C5 -0.2(3)
C2 C3 C9 C8 -23.5(3)
C2 C3 C9 C10 99.4(3)
C3 C4 C5 S1 0.2(3)
C3 C9 C10 C11 -93.6(3)
C3 C9 C10 C18 82.7(2)
C4 C3 C9 C8 159.7(2)
C4 C3 C9 C10 -77.4(3)
C5 S1 C2 C3 0.0(2)
N6 C7 C8 C9 7.6(4)
N6 C7 C8 C13 -177.6(2)
C7 N6 C11 C10 -14.7(4)
C7 N6 C11 C23 163.4(3)
C7 C8 C9 C3 94.5(3)
C7 C8 C9 C10 -28.0(3)
C7 C8 C13 O14 169.0(3)
C7 C8 C13 O15 -13.1(4)
C8 C9 C10 C11 29.0(3)
C8 C9 C10 C18 -154.6(2)
C8 C13 O15 C16 -179.1(2)
C9 C3 C4 C5 177.0(2)
C9 C8 C13 O14 -16.0(4)
C9 C8 C13 O15 161.9(2)
C9 C10 C11 N6 -9.6(4)
C9 C10 C11 C23 172.7(3)
C9 C10 C18 O19 -170.8(3)
C9 C10 C18 O20 10.6(3)
C10 C18 O20 C21 -179.8(2)
C11 N6 C7 C8 15.7(4)
C11 N6 C7 C12 -164.1(3)
C11 C10 C18 O19 5.5(4)
C11 C10 C18 O20 -173.1(2)
C12 C7 C8 C9 -172.6(3)
C12 C7 C8 C13 2.2(4)
C13 C8 C9 C3 -80.8(2)
C13 C8 C9 C10 156.7(2)
C13 O15 C16 C17 177.2(3)
O14 C13 O15 C16 -1.1(4)
C18 C10 C11 N6 174.1(2)
C18 C10 C11 C23 -3.6(4)
C18 O20 C21 C22 85.3(3)
O19 C18 O20 C21 1.5(4)

_cod_database_fobs_code 2243202
